data_9012347
loop_
_publ_author_name
'Brese, N. E.'
'von Schnering, H. G.'

_publ_section_title
;
 Bonding trends in pyrites and a reinvestigation of the structures of PdAs2,
 PdSb2, PtSb2 and PtBi2
;
_journal_name_full 'Zeitschrift fur Anorganische und Allgemeine Chemie'
_journal_page_first 393
_journal_page_last 404
_journal_paper_doi 10.1002/zaac.19946200302
_journal_volume 620
_journal_year 1994
_chemical_formula_structural PdSb2
_chemical_formula_sum 'Pd Sb2'
_space_group_IT_number 205
_symmetry_space_group_name_Hall '-P 2ac 2ab 3'
_symmetry_space_group_name_H-M 'P a -3'
_cell_angle_alpha 90
_cell_angle_beta 90
_cell_angle_gamma 90
_cell_length_a 6.464
_cell_length_b 6.464
_cell_length_c 6.464
_cell_formula_units_Z 4
_cell_volume 270.087
_database_code_amcsd 0015806
_exptl_crystal_density_diffrn 8.605
_cod_original_sg_symbol_H-M 'P a 3'
_cod_database_code 9012347
_amcsd_formula_title PdSb2

loop_
_space_group_symop_operation_xyz
x,y,z
1/2+z,x,1/2-y
z,1/2-x,1/2+y
1/2-z,1/2+x,y
-z,-x,-y
1/2+y,1/2-z,-x
1/2-y,-z,1/2+x
-y,1/2+z,1/2-x
y,z,x
x,1/2-y,1/2+z
1/2-x,1/2+y,z
1/2+x,y,1/2-z
-x,-y,-z
1/2-z,-x,1/2+y
-z,1/2+x,1/2-y
1/2+z,1/2-x,-y
z,x,y
1/2-y,1/2+z,x
1/2+y,z,1/2-x
y,1/2-z,1/2+x
-y,-z,-x
-x,1/2+y,1/2-z
1/2+x,1/2-y,-z
1/2-x,-y,1/2+z

loop_
_atom_site_aniso_label
_atom_site_aniso_U_11
_atom_site_aniso_U_22
_atom_site_aniso_U_33
_atom_site_aniso_U_12
_atom_site_aniso_U_13
_atom_site_aniso_U_23
Pd 0.00650 0.00650 0.00650 0.00040 0.00040 0.00040
Sb 0.00900 0.00900 0.00900 0.00050 0.00050 0.00050

loop_
_atom_site_label
_atom_site_fract_x
_atom_site_fract_y
_atom_site_fract_z
Pd 0.00000 0.00000 0.00000
Sb 0.37330 0.37330 0.37330

loop_
_cod_related_entry_id
_cod_related_entry_database
_cod_related_entry_code
1 AMCSD 0015806
